data_4029749
loop_
_publ_author_name
'Singh, Marjit W.'
'Karmakar, Anirban'
'Barooah, Nilotpal'
'Baruah, Jubaraj B.'

_publ_section_title
;
 Variations in product in reactions of naphthoquinone with primary amines.
;
_journal_issue 1
_journal_name_full 'Beilstein journal of organic chemistry'
_journal_page_first 10
_journal_paper_doi 10.1186/1860-5397-3-10
_journal_volume 3
_journal_year 2007
_chemical_formula_sum 'C16 H11 N O3'
_chemical_formula_weight 265.26
_chemical_name_systematic
; 
 ? 
;
_space_group_IT_number 2
_symmetry_cell_setting triclinic
_symmetry_space_group_name_Hall '-P 1'
_symmetry_space_group_name_H-M 'P -1'
_atom_sites_solution_hydrogens geom
_atom_sites_solution_primary direct
_atom_sites_solution_secondary difmap
_audit_creation_method SHELXL-97
_cell_angle_alpha 112.212(9)
_cell_angle_beta 93.326(11)
_cell_angle_gamma 93.864(11)
_cell_formula_units_Z 2
_cell_length_a 3.8313(5)
_cell_length_b 12.5135(18)
_cell_length_c 14.2512(19)
_cell_measurement_temperature 296(2)
_cell_volume 628.52(15)
_computing_cell_refinement 'Bruker SMART'
_computing_data_collection 'Bruker SMART'
_computing_data_reduction 'Bruker SAINT'
_computing_molecular_graphics 'Bruker SHELXTL'
_computing_publication_material 'Bruker SHELXTL'
_computing_structure_refinement 'SHELXL-97 (Sheldrick, 1997)'
_computing_structure_solution 'SHELXS-97 (Sheldrick, 1990)'
_diffrn_ambient_temperature 296(2)
_diffrn_measured_fraction_theta_full 0.956
_diffrn_measured_fraction_theta_max 0.956
_diffrn_measurement_device_type 'CCD area detector'
_diffrn_measurement_method 'phi and omega scans'
_diffrn_radiation_monochromator graphite
_diffrn_radiation_source 'fine-focus sealed tube'
_diffrn_radiation_type MoK\a
_diffrn_radiation_wavelength 0.71073
_diffrn_reflns_av_R_equivalents 0.0602
_diffrn_reflns_av_sigmaI/netI 0.0782
_diffrn_reflns_limit_h_max 5
_diffrn_reflns_limit_h_min -4
_diffrn_reflns_limit_k_max 16
_diffrn_reflns_limit_k_min -16
_diffrn_reflns_limit_l_max 18
_diffrn_reflns_limit_l_min -18
_diffrn_reflns_number 6543
_diffrn_reflns_theta_full 28.45
_diffrn_reflns_theta_max 28.45
_diffrn_reflns_theta_min 4.64
_exptl_absorpt_coefficient_mu 0.098
_exptl_absorpt_correction_type none
_exptl_crystal_colour 'reddish brown'
_exptl_crystal_density_diffrn 1.402
_exptl_crystal_density_method 'not measured'
_exptl_crystal_description plates
_exptl_crystal_F_000 276
_exptl_crystal_size_max 0.48
_exptl_crystal_size_mid 0.21
_exptl_crystal_size_min 0.02
_refine_diff_density_max 0.242
_refine_diff_density_min -0.215
_refine_diff_density_rms 0.054
_refine_ls_extinction_method none
_refine_ls_goodness_of_fit_ref 1.047
_refine_ls_hydrogen_treatment mixed
_refine_ls_matrix_type full
_refine_ls_number_parameters 189
_refine_ls_number_reflns 3020
_refine_ls_number_restraints 0
_refine_ls_restrained_S_all 1.047
_refine_ls_R_factor_all 0.1295
_refine_ls_R_factor_gt 0.0669
_refine_ls_shift/su_max 0.000
_refine_ls_shift/su_mean 0.000
_refine_ls_structure_factor_coef Fsqd
_refine_ls_weighting_details 'calc w=1/[\s^2^(Fo^2^)+(0.1000P)^2^+0.0000P] where P=(Fo^2^+2Fc^2^)/3'
_refine_ls_weighting_scheme calc
_refine_ls_wR_factor_gt 0.1804
_refine_ls_wR_factor_ref 0.2120
_reflns_number_gt 1587
_reflns_number_total 3020
_reflns_threshold_expression >2sigma(I)
_cod_data_source_file Compound_6.cif
_cod_data_source_block apbq
_cod_original_sg_symbol_H-M P-1
_cod_database_code 4029749

loop_
_symmetry_equiv_pos_as_xyz
'x, y, z'
'-x, -y, -z'

loop_
_atom_site_label
_atom_site_type_symbol
_atom_site_fract_x
_atom_site_fract_y
_atom_site_fract_z
_atom_site_U_iso_or_equiv
_atom_site_adp_type
_atom_site_occupancy
_atom_site_symmetry_multiplicity
_atom_site_calc_flag
_atom_site_refinement_flags
C6 C 0.4198(8) 0.2093(2) 0.2739(2) 0.0340(6) Uani 1 1 d .
C7 C 0.4352(8) 0.1632(2) 0.1629(2) 0.0341(6) Uani 1 1 d .
C5 C 0.2947(8) 0.3173(2) 0.3233(2) 0.0360(7) Uani 1 1 d .
C8 C 0.2994(8) 0.2325(2) 0.10507(19) 0.0334(6) Uani 1 1 d .
C10 C 0.1651(8) 0.3842(2) 0.2633(2) 0.0387(7) Uani 1 1 d .
C9 C 0.1785(8) 0.3378(2) 0.1561(2) 0.0394(7) Uani 1 1 d .
H9 H 0.1025 0.3806 0.1191 0.047 Uiso 1 1 calc R
C11 C 0.2052(8) 0.2168(2) -0.0740(2) 0.0350(7) Uani 1 1 d .
C15 C 0.1967(9) 0.3587(2) -0.1493(2) 0.0430(8) Uani 1 1 d .
H15 H 0.2572 0.4337 -0.1451 0.052 Uiso 1 1 calc R
C4 C 0.2839(8) 0.3588(3) 0.4274(2) 0.0430(7) Uani 1 1 d .
H4 H 0.1983 0.4299 0.4610 0.052 Uiso 1 1 calc R
C12 C 0.0190(8) 0.1372(2) -0.1608(2) 0.0412(7) Uani 1 1 d .
H12 H -0.0418 0.0621 -0.1651 0.049 Uiso 1 1 calc R
C16 C 0.2959(9) 0.3282(3) -0.0687(2) 0.0418(7) Uani 1 1 d .
H16 H 0.4236 0.3824 -0.0109 0.050 Uiso 1 1 calc R
C14 C 0.0090(8) 0.2793(3) -0.2358(2) 0.0403(7) Uani 1 1 d .
C13 C -0.0780(9) 0.1677(3) -0.2413(2) 0.0430(7) Uani 1 1 d .
H13 H -0.2025 0.1132 -0.2996 0.052 Uiso 1 1 calc R
C1 C 0.5321(8) 0.1456(3) 0.3299(2) 0.0417(7) Uani 1 1 d .
H1 H 0.6143 0.0737 0.2968 0.050 Uiso 1 1 calc R
C3 C 0.3991(9) 0.2955(3) 0.4823(2) 0.0526(9) Uani 1 1 d .
H3 H 0.3940 0.3252 0.5526 0.063 Uiso 1 1 calc R
C2 C 0.5219(9) 0.1886(3) 0.4339(2) 0.0483(8) Uani 1 1 d .
H2 H 0.5970 0.1462 0.4713 0.058 Uiso 1 1 calc R
O1 O 0.5588(7) 0.07245(17) 0.11727(15) 0.0510(6) Uani 1 1 d .
O2 O 0.0450(7) 0.47748(17) 0.30889(17) 0.0555(7) Uani 1 1 d .
O3 O -0.0984(7) 0.3040(2) -0.31711(16) 0.0573(7) Uani 1 1 d .
N1 N 0.3095(7) 0.1785(2) 0.00473(17) 0.0405(6) Uani 1 1 d .
H1N H 0.368(7) 0.106(2) -0.0149(18) 0.025(7) Uiso 1 1 d .
H3O H -0.064(10) 0.379(3) -0.309(3) 0.065(11) Uiso 1 1 d .

loop_
_atom_site_aniso_label
_atom_site_aniso_U_11
_atom_site_aniso_U_22
_atom_site_aniso_U_33
_atom_site_aniso_U_23
_atom_site_aniso_U_13
_atom_site_aniso_U_12
C6 0.0386(17) 0.0313(14) 0.0328(14) 0.0126(11) 0.0022(12) 0.0062(12)
C7 0.0414(17) 0.0281(14) 0.0343(14) 0.0128(11) 0.0043(12) 0.0076(12)
C5 0.0387(17) 0.0324(14) 0.0358(14) 0.0121(12) 0.0026(12) 0.0027(12)
C8 0.0401(17) 0.0299(14) 0.0313(14) 0.0125(11) 0.0021(11) 0.0076(12)
C10 0.0426(19) 0.0282(14) 0.0462(17) 0.0138(12) 0.0069(13) 0.0097(12)
C9 0.0476(19) 0.0357(16) 0.0408(15) 0.0197(13) 0.0041(13) 0.0118(13)
C11 0.0423(18) 0.0364(15) 0.0313(14) 0.0172(12) 0.0045(12) 0.0116(13)
C15 0.058(2) 0.0326(15) 0.0420(16) 0.0185(13) 0.0035(14) 0.0046(14)
C4 0.0414(19) 0.0436(17) 0.0366(15) 0.0069(13) 0.0040(13) 0.0054(13)
C12 0.054(2) 0.0341(15) 0.0376(15) 0.0160(12) 0.0042(14) 0.0039(13)
C16 0.0499(19) 0.0386(16) 0.0357(15) 0.0133(12) -0.0001(13) 0.0053(13)
C14 0.048(2) 0.0468(17) 0.0341(15) 0.0231(13) 0.0041(13) 0.0147(14)
C13 0.054(2) 0.0384(16) 0.0350(15) 0.0136(12) -0.0025(13) 0.0022(14)
C1 0.051(2) 0.0398(16) 0.0384(15) 0.0190(13) 0.0026(13) 0.0088(14)
C3 0.055(2) 0.070(2) 0.0310(15) 0.0174(15) 0.0038(14) 0.0055(18)
C2 0.050(2) 0.060(2) 0.0419(17) 0.0278(15) -0.0017(14) 0.0053(16)
O1 0.0810(17) 0.0361(12) 0.0392(11) 0.0147(9) 0.0073(11) 0.0244(11)
O2 0.0780(18) 0.0368(12) 0.0532(13) 0.0146(10) 0.0164(12) 0.0241(11)
O3 0.085(2) 0.0524(15) 0.0413(12) 0.0267(11) -0.0069(11) 0.0082(13)
N1 0.0608(18) 0.0321(13) 0.0327(12) 0.0149(10) 0.0057(11) 0.0162(12)

loop_
_atom_type_symbol
_atom_type_description
_atom_type_scat_dispersion_real
_atom_type_scat_dispersion_imag
_atom_type_scat_source
C C 0.0033 0.0016 'International Tables Vol C Tables 4.2.6.8 and 6.1.1.4'
H H 0.0000 0.0000 'International Tables Vol C Tables 4.2.6.8 and 6.1.1.4'
N N 0.0061 0.0033 'International Tables Vol C Tables 4.2.6.8 and 6.1.1.4'
O O 0.0106 0.0060 'International Tables Vol C Tables 4.2.6.8 and 6.1.1.4'

loop_
_geom_angle_atom_site_label_1
_geom_angle_atom_site_label_2
_geom_angle_atom_site_label_3
_geom_angle
C1 C6 C5 120.0(2)
C1 C6 C7 119.9(2)
C5 C6 C7 120.1(2)
O1 C7 C6 122.4(3)
O1 C7 C8 119.4(2)
C6 C7 C8 118.2(2)
C4 C5 C6 119.0(3)
C4 C5 C10 120.8(3)
C6 C5 C10 120.2(2)
N1 C8 C9 127.6(3)
N1 C8 C7 112.4(2)
C9 C8 C7 120.1(2)
O2 C10 C9 122.3(3)
O2 C10 C5 118.6(3)
C9 C10 C5 119.0(2)
C8 C9 C10 122.4(3)
C8 C9 H9 118.8
C10 C9 H9 118.8
C12 C11 C16 119.1(3)
C12 C11 N1 117.9(2)
C16 C11 N1 122.9(3)
C14 C15 C16 120.7(3)
C14 C15 H15 119.6
C16 C15 H15 119.6
C5 C4 C3 120.5(3)
C5 C4 H4 119.7
C3 C4 H4 119.7
C11 C12 C13 120.6(3)
C11 C12 H12 119.7
C13 C12 H12 119.7
C15 C16 C11 120.1(3)
C15 C16 H16 120.0
C11 C16 H16 120.0
O3 C14 C15 123.6(3)
O3 C14 C13 117.3(3)
C15 C14 C13 119.1(3)
C12 C13 C14 120.3(3)
C12 C13 H13 119.8
C14 C13 H13 119.8
C2 C1 C6 120.3(3)
C2 C1 H1 119.9
C6 C1 H1 119.9
C4 C3 C2 120.9(3)
C4 C3 H3 119.6
C2 C3 H3 119.6
C1 C2 C3 119.3(3)
C1 C2 H2 120.3
C3 C2 H2 120.3
C14 O3 H3O 116(2)
C8 N1 C11 128.6(2)
C8 N1 H1N 114.4(16)
C11 N1 H1N 116.6(16)

loop_
_geom_bond_atom_site_label_1
_geom_bond_atom_site_label_2
_geom_bond_distance
C6 C1 1.395(4)
C6 C5 1.399(4)
C6 C7 1.471(4)
C7 O1 1.219(3)
C7 C8 1.502(4)
C5 C4 1.378(4)
C5 C10 1.492(4)
C8 N1 1.335(3)
C8 C9 1.370(4)
C10 O2 1.237(3)
C10 C9 1.421(4)
C9 H9 0.9300
C11 C12 1.379(4)
C11 C16 1.386(4)
C11 N1 1.424(3)
C15 C14 1.378(4)
C15 C16 1.382(4)
C15 H15 0.9300
C4 C3 1.380(4)
C4 H4 0.9300
C12 C13 1.380(4)
C12 H12 0.9300
C16 H16 0.9300
C14 O3 1.357(3)
C14 C13 1.384(4)
C13 H13 0.9300
C1 C2 1.377(4)
C1 H1 0.9300
C3 C2 1.383(5)
C3 H3 0.9300
C2 H2 0.9300
O3 H3O 0.90(4)
N1 H1N 0.89(3)

loop_
_geom_torsion_atom_site_label_1
_geom_torsion_atom_site_label_2
_geom_torsion_atom_site_label_3
_geom_torsion_atom_site_label_4
_geom_torsion
C1 C6 C7 O1 -3.5(5)
C5 C6 C7 O1 176.1(3)
C1 C6 C7 C8 177.8(3)
C5 C6 C7 C8 -2.6(4)
C1 C6 C5 C4 -0.2(4)
C7 C6 C5 C4 -179.8(3)
C1 C6 C5 C10 -178.3(3)
C7 C6 C5 C10 2.1(4)
O1 C7 C8 N1 4.8(4)
C6 C7 C8 N1 -176.5(3)
O1 C7 C8 C9 -176.2(3)
C6 C7 C8 C9 2.6(4)
C4 C5 C10 O2 -0.5(4)
C6 C5 C10 O2 177.5(3)
C4 C5 C10 C9 -179.5(3)
C6 C5 C10 C9 -1.5(4)
N1 C8 C9 C10 176.8(3)
C7 C8 C9 C10 -2.0(4)
O2 C10 C9 C8 -177.5(3)
C5 C10 C9 C8 1.5(4)
C6 C5 C4 C3 0.9(5)
C10 C5 C4 C3 179.0(3)
C16 C11 C12 C13 -0.3(5)
N1 C11 C12 C13 -177.5(3)
C14 C15 C16 C11 -0.4(5)
C12 C11 C16 C15 0.7(4)
N1 C11 C16 C15 177.7(3)
C16 C15 C14 O3 179.5(3)
C16 C15 C14 C13 -0.3(5)
C11 C12 C13 C14 -0.3(5)
O3 C14 C13 C12 -179.2(3)
C15 C14 C13 C12 0.7(5)
C5 C6 C1 C2 -0.2(4)
C7 C6 C1 C2 179.3(3)
C5 C4 C3 C2 -1.1(5)
C6 C1 C2 C3 0.0(5)
C4 C3 C2 C1 0.6(5)
C9 C8 N1 C11 1.3(5)
C7 C8 N1 C11 -179.7(3)
C12 C11 N1 C8 -137.4(3)
C16 C11 N1 C8 45.5(5)
